data_1519210
loop_
_publ_author_name
'Threlfall, Terry L'
'Coles, Simon J.'
'Ward, Suzanna C.'
'Hursthouse, Michael B.'

_publ_section_title
;
 N-(5-Chloro-pyridin-2-yl)-benzenesulfonamide
;
_journal_name_full 'Crystal Structure Report Archive'
_journal_page_first 172
_journal_year 1999
_chemical_formula_sum 'C11 H9 Cl N2 O2 S'
_chemical_formula_weight 268.71
_chemical_name_common benzenesulfonamido-5-chloropyridine
_chemical_name_systematic
; 
 Benzenesulfonamido-5-chloropyridine 
;
_space_group_IT_number 2
_symmetry_cell_setting triclinic
_symmetry_space_group_name_Hall '-P 1'
_symmetry_space_group_name_H-M 'P -1'
_atom_sites_solution_hydrogens geom
_atom_sites_solution_primary direct
_atom_sites_solution_secondary difmap
_cell_angle_alpha 93.35(3)
_cell_angle_beta 102.12(3)
_cell_angle_gamma 98.20(3)
_cell_formula_units_Z 4
_cell_length_a 9.643(2)
_cell_length_b 11.069(2)
_cell_length_c 11.162(2)
_cell_measurement_temperature 150(2)
_cell_measurement_theta_max 24.97
_cell_measurement_theta_min 1.87
_cell_volume 1148.1(4)
_computing_cell_refinement 'DENZO & COLLECT'
_computing_data_collection 'DENZO (Otwinowski & Minor, 1997) & COLLECT (Hooft, 1998)'
_computing_data_reduction 'DENZO & COLLECT'
_computing_molecular_graphics 'Ortep and Platon'
_computing_structure_refinement 'SHELXL-97 (Sheldrick, 1997)'
_computing_structure_solution 'SHELXS-97 (Sheldrick, 1997)'
_diffrn_ambient_temperature 150(2)
_diffrn_detector_area_resol_mean 9.091
_diffrn_measured_fraction_theta_full 0.995
_diffrn_measured_fraction_theta_max 0.995
_diffrn_measurement_device_type 'Nonius KappaCCD'
_diffrn_measurement_method '\f and \w scans'
_diffrn_radiation_monochromator graphite
_diffrn_radiation_source 'Nonius FR591 rotating anode'
_diffrn_radiation_type MoK\a
_diffrn_radiation_wavelength 0.71073
_diffrn_reflns_av_R_equivalents 0.0421
_diffrn_reflns_av_sigmaI/netI 0.0430
_diffrn_reflns_limit_h_max 11
_diffrn_reflns_limit_h_min -11
_diffrn_reflns_limit_k_max 12
_diffrn_reflns_limit_k_min -13
_diffrn_reflns_limit_l_max 13
_diffrn_reflns_limit_l_min -13
_diffrn_reflns_number 14032
_diffrn_reflns_theta_full 24.97
_diffrn_reflns_theta_max 24.97
_diffrn_reflns_theta_min 1.87
_exptl_absorpt_coefficient_mu 0.504
_exptl_absorpt_correction_T_max 0.941
_exptl_absorpt_correction_T_min 0.927
_exptl_absorpt_correction_type multi-scan
_exptl_crystal_colour Colourless
_exptl_crystal_density_diffrn 1.555
_exptl_crystal_density_method 'not measured'
_exptl_crystal_description Needles
_exptl_crystal_F_000 552
_exptl_crystal_size_max 0.35
_exptl_crystal_size_mid 0.10
_exptl_crystal_size_min 0.15
_refine_diff_density_max 0.354
_refine_diff_density_min -0.412
_refine_diff_density_rms 0.059
_refine_ls_extinction_method none
_refine_ls_goodness_of_fit_ref 1.054
_refine_ls_hydrogen_treatment mixed
_refine_ls_matrix_type full
_refine_ls_number_parameters 379
_refine_ls_number_reflns 4016
_refine_ls_number_restraints 0
_refine_ls_restrained_S_all 1.054
_refine_ls_R_factor_all 0.0501
_refine_ls_R_factor_gt 0.0366
_refine_ls_shift/su_max 0.000
_refine_ls_shift/su_mean 0.000
_refine_ls_structure_factor_coef Fsqd
_refine_ls_weighting_scheme 'calc w=1/[\s^2^(Fo^2^)+(0.0484P)^2^+0.2730P] where P=(Fo^2^+2Fc^2^)/3'
_refine_ls_wR_factor_gt 0.0867
_refine_ls_wR_factor_ref 0.0933
_reflns_number_gt 3239
_reflns_number_total 4016
_reflns_threshold_expression >2sigma(I)
_cod_data_source_file eCrystal-172.cif
_cod_data_source_block 99scw106
_cod_depositor_comments
;
Citation :
Threlfall, Terry L and Coles, Simon J. and Ward, Suzanna C and 
Hursthouse, Michael B. (1999) 
University of Southampton, Crystal Structure Report Archive. 
(doi:10.5258/ecrystals/172)

More at:
http://ecrystals.chem.soton.ac.uk/172/

The following automatic conversions were performed:

'_symmetry_cell_setting' value 'Triclinic' changed to 'triclinic'
according to the built-in table from CIF Core dictionary named
'cif_core.dic' version 2.4.1 from 2010-06-29.

Automatic conversion script
Id: cif_fix_values 3105 2015-03-04 15:46:00Z robertas 
;
_cod_original_sg_symbol_H-M P-1
_cod_database_code 1519210

loop_
_symmetry_equiv_pos_as_xyz
'x, y, z'
'-x, -y, -z'

loop_
_atom_site_label
_atom_site_type_symbol
_atom_site_fract_x
_atom_site_fract_y
_atom_site_fract_z
_atom_site_U_iso_or_equiv
_atom_site_adp_type
_atom_site_occupancy
_atom_site_calc_flag
_atom_site_refinement_flags
_atom_site_disorder_assembly
_atom_site_disorder_group
S1 S -0.00353(5) 0.69594(5) 0.02569(4) 0.02302(15) Uani 1 d . . .
Cl1 Cl 0.60256(6) 1.15994(6) 0.17130(5) 0.03855(18) Uani 1 d . . .
O1 O -0.15557(15) 0.67660(14) 0.01661(13) 0.0284(4) Uani 1 d . . .
O2 O 0.08785(16) 0.63835(14) 0.11473(13) 0.0290(4) Uani 1 d . . .
N1 N 0.04330(19) 0.84421(17) 0.05353(16) 0.0251(4) Uani 1 d . . .
N2 N 0.18850(18) 1.02850(16) 0.06011(16) 0.0259(4) Uani 1 d . . .
C1 C 0.0741(3) 0.5896(2) -0.3479(2) 0.0342(6) Uani 1 d . . .
C2 C -0.0521(3) 0.6324(2) -0.3390(2) 0.0352(6) Uani 1 d . . .
C3 C -0.0760(2) 0.6664(2) -0.2248(2) 0.0284(5) Uani 1 d . . .
C4 C 0.0274(2) 0.65578(19) -0.12043(18) 0.0221(5) Uani 1 d . . .
C5 C 0.1531(2) 0.6119(2) -0.1286(2) 0.0269(5) Uani 1 d . . .
C6 C 0.1755(2) 0.5791(2) -0.2441(2) 0.0323(5) Uani 1 d . . .
C7 C 0.1832(2) 0.9113(2) 0.08309(18) 0.0235(5) Uani 1 d . . .
C8 C 0.3050(2) 0.8632(2) 0.1357(2) 0.0307(5) Uani 1 d . . .
C9 C 0.4353(2) 0.9395(2) 0.1633(2) 0.0327(6) Uani 1 d . . .
C10 C 0.4415(2) 1.0603(2) 0.13934(19) 0.0264(5) Uani 1 d . . .
C11 C 0.3159(2) 1.1018(2) 0.0883(2) 0.0311(5) Uani 1 d . . .
H1 H 0.090(2) 0.566(2) -0.423(2) 0.032(6) Uiso 1 d . . .
H1A H -0.021(3) 0.881(2) 0.020(2) 0.032(7) Uiso 1 d . . .
H2 H -0.124(3) 0.641(2) -0.413(2) 0.048(7) Uiso 1 d . . .
H3 H -0.155(3) 0.695(2) -0.217(2) 0.030(6) Uiso 1 d . . .
H5 H 0.221(2) 0.604(2) -0.055(2) 0.030(6) Uiso 1 d . . .
H6 H 0.261(3) 0.552(2) -0.247(2) 0.045(7) Uiso 1 d . . .
H8 H 0.300(2) 0.782(2) 0.154(2) 0.032(6) Uiso 1 d . . .
H9 H 0.523(3) 0.916(2) 0.202(2) 0.039(7) Uiso 1 d . . .
H11 H 0.318(3) 1.186(2) 0.075(2) 0.035(6) Uiso 1 d . . .
S21 S -0.48465(5) 0.30396(5) 0.47900(4) 0.02452(15) Uani 1 d . . .
Cl21 Cl 0.09712(6) 0.00155(6) 0.71300(6) 0.03907(18) Uani 1 d . . .
N21 N -0.4355(2) 0.16845(19) 0.48187(16) 0.0255(4) Uani 1 d . . .
N22 N -0.30680(18) 0.01955(17) 0.55500(15) 0.0267(4) Uani 1 d . . .
O21 O -0.62259(15) 0.28385(14) 0.39665(13) 0.0302(4) Uani 1 d . . .
O22 O -0.37060(16) 0.39114(15) 0.45619(13) 0.0315(4) Uani 1 d . . .
C21 C -0.5387(3) 0.3883(2) 0.8650(2) 0.0325(6) Uani 1 d . . .
C22 C -0.6408(2) 0.3035(2) 0.7845(2) 0.0312(5) Uani 1 d . . .
C23 C -0.6257(2) 0.2792(2) 0.6652(2) 0.0281(5) Uani 1 d . . .
C24 C -0.5074(2) 0.34051(19) 0.62878(18) 0.0225(5) Uani 1 d . . .
C25 C -0.4057(2) 0.4262(2) 0.7086(2) 0.0272(5) Uani 1 d . . .
C26 C -0.4221(2) 0.4497(2) 0.8281(2) 0.0315(5) Uani 1 d . . .
C27 C -0.3030(2) 0.1391(2) 0.54242(18) 0.0236(5) Uani 1 d . . .
C28 C -0.1797(2) 0.2238(2) 0.5852(2) 0.0305(5) Uani 1 d . . .
C29 C -0.0549(2) 0.1837(2) 0.6382(2) 0.0326(5) Uani 1 d . . .
C210 C -0.0569(2) 0.0595(2) 0.64784(19) 0.0276(5) Uani 1 d . . .
C211 C -0.1842(2) -0.0194(2) 0.6071(2) 0.0291(5) Uani 1 d . . .
H21 H -0.548(3) 0.401(2) 0.941(2) 0.035(7) Uiso 1 d . . .
H21A H -0.502(3) 0.116(2) 0.474(2) 0.026(7) Uiso 1 d . . .
H22 H -0.720(3) 0.259(2) 0.808(2) 0.042(7) Uiso 1 d . . .
H23 H -0.695(2) 0.222(2) 0.607(2) 0.032(6) Uiso 1 d . . .
H25 H -0.328(2) 0.467(2) 0.6834(18) 0.022(6) Uiso 1 d . . .
H26 H -0.349(3) 0.511(2) 0.882(2) 0.037(7) Uiso 1 d . . .
H28 H -0.181(3) 0.302(3) 0.585(2) 0.040(7) Uiso 1 d . . .
H29 H 0.031(3) 0.239(2) 0.6678(19) 0.027(6) Uiso 1 d . . .
H211 H -0.190(2) -0.104(2) 0.6184(19) 0.030(6) Uiso 1 d . . .

loop_
_atom_site_aniso_label
_atom_site_aniso_U_11
_atom_site_aniso_U_22
_atom_site_aniso_U_33
_atom_site_aniso_U_23
_atom_site_aniso_U_13
_atom_site_aniso_U_12
S1 0.0231(3) 0.0191(3) 0.0262(3) 0.0039(2) 0.0060(2) 0.0000(2)
Cl1 0.0241(3) 0.0409(4) 0.0456(4) 0.0034(3) 0.0043(3) -0.0064(3)
O1 0.0241(8) 0.0263(9) 0.0356(8) 0.0038(7) 0.0113(6) -0.0007(6)
O2 0.0327(8) 0.0239(9) 0.0291(8) 0.0079(6) 0.0032(6) 0.0028(7)
N1 0.0224(10) 0.0179(10) 0.0333(10) 0.0015(8) 0.0028(8) 0.0031(8)
N2 0.0211(9) 0.0205(10) 0.0349(10) 0.0047(8) 0.0045(8) 0.0006(8)
C1 0.0353(13) 0.0364(15) 0.0303(13) -0.0033(10) 0.0122(11) -0.0014(11)
C2 0.0307(13) 0.0435(16) 0.0287(12) 0.0027(10) 0.0027(10) 0.0035(11)
C3 0.0212(11) 0.0310(14) 0.0327(12) 0.0030(10) 0.0044(10) 0.0057(10)
C4 0.0205(10) 0.0171(11) 0.0274(11) 0.0037(8) 0.0054(9) -0.0022(9)
C5 0.0221(11) 0.0250(13) 0.0320(12) 0.0040(9) 0.0036(10) 0.0016(9)
C6 0.0235(12) 0.0313(14) 0.0428(14) 0.0011(10) 0.0104(11) 0.0034(10)
C7 0.0261(11) 0.0221(12) 0.0222(10) 0.0016(8) 0.0065(9) 0.0016(9)
C8 0.0309(12) 0.0218(13) 0.0373(13) 0.0049(10) 0.0023(10) 0.0038(10)
C9 0.0239(12) 0.0347(15) 0.0370(13) 0.0037(10) -0.0002(10) 0.0061(10)
C10 0.0207(11) 0.0293(14) 0.0275(11) 0.0010(9) 0.0049(9) -0.0005(9)
C11 0.0299(13) 0.0203(13) 0.0416(13) 0.0044(10) 0.0070(10) -0.0004(10)
S21 0.0223(3) 0.0257(3) 0.0249(3) 0.0053(2) 0.0032(2) 0.0036(2)
Cl21 0.0235(3) 0.0403(4) 0.0491(4) 0.0041(3) -0.0031(2) 0.0072(3)
N21 0.0193(10) 0.0247(11) 0.0302(10) 0.0016(8) 0.0010(8) 0.0022(9)
N22 0.0226(9) 0.0274(11) 0.0282(9) -0.0009(8) 0.0018(8) 0.0052(8)
O21 0.0265(8) 0.0322(10) 0.0290(8) 0.0052(7) -0.0020(6) 0.0062(7)
O22 0.0289(8) 0.0318(9) 0.0345(8) 0.0103(7) 0.0089(7) 0.0017(7)
C21 0.0347(13) 0.0325(14) 0.0303(13) -0.0044(10) 0.0083(11) 0.0063(11)
C22 0.0261(12) 0.0306(14) 0.0381(13) 0.0005(10) 0.0120(10) 0.0019(11)
C23 0.0223(11) 0.0262(13) 0.0334(12) -0.0009(10) 0.0034(10) 0.0013(10)
C24 0.0203(10) 0.0204(12) 0.0269(11) 0.0033(9) 0.0032(9) 0.0063(9)
C25 0.0215(11) 0.0224(13) 0.0353(12) 0.0038(9) 0.0025(10) 0.0007(10)
C26 0.0296(12) 0.0270(14) 0.0333(12) -0.0044(10) -0.0007(10) 0.0028(11)
C27 0.0214(11) 0.0286(13) 0.0217(10) 0.0016(9) 0.0068(8) 0.0041(9)
C28 0.0259(12) 0.0256(14) 0.0382(13) 0.0038(10) 0.0042(10) 0.0018(10)
C29 0.0223(12) 0.0370(15) 0.0355(13) 0.0041(10) 0.0037(10) -0.0020(11)
C210 0.0232(11) 0.0330(14) 0.0264(11) 0.0024(9) 0.0041(9) 0.0054(10)
C211 0.0262(12) 0.0274(14) 0.0316(12) 0.0003(10) 0.0017(9) 0.0052(10)

loop_
_atom_type_symbol
_atom_type_description
_atom_type_scat_dispersion_real
_atom_type_scat_dispersion_imag
_atom_type_scat_source
C C 0.0033 0.0016 'International Tables Vol C Tables 4.2.6.8 and 6.1.1.4'
H H 0.0000 0.0000 'International Tables Vol C Tables 4.2.6.8 and 6.1.1.4'
N N 0.0061 0.0033 'International Tables Vol C Tables 4.2.6.8 and 6.1.1.4'
O O 0.0106 0.0060 'International Tables Vol C Tables 4.2.6.8 and 6.1.1.4'
S S 0.1246 0.1234 'International Tables Vol C Tables 4.2.6.8 and 6.1.1.4'
Cl Cl 0.1484 0.1585 'International Tables Vol C Tables 4.2.6.8 and 6.1.1.4'

loop_
_geom_angle_atom_site_label_1
_geom_angle_atom_site_label_2
_geom_angle_atom_site_label_3
_geom_angle
_geom_angle_site_symmetry_1
_geom_angle_site_symmetry_3
O2 S1 O1 120.24(10) . .
O2 S1 N1 108.52(10) . .
O1 S1 N1 104.09(10) . .
O2 S1 C4 108.26(9) . .
O1 S1 C4 107.98(9) . .
N1 S1 C4 107.05(10) . .
C7 N1 S1 127.66(15) . .
C7 N2 C11 118.57(18) . .
C6 C1 C2 120.7(2) . .
C3 C2 C1 120.0(2) . .
C2 C3 C4 118.9(2) . .
C5 C4 C3 121.4(2) . .
C5 C4 S1 119.31(16) . .
C3 C4 S1 119.27(16) . .
C6 C5 C4 118.8(2) . .
C1 C6 C5 120.2(2) . .
N2 C7 C8 122.3(2) . .
N2 C7 N1 113.52(18) . .
C8 C7 N1 124.1(2) . .
C9 C8 C7 118.4(2) . .
C10 C9 C8 119.5(2) . .
C9 C10 C11 118.8(2) . .
C9 C10 Cl1 121.40(17) . .
C11 C10 Cl1 119.82(18) . .
N2 C11 C10 122.4(2) . .
O21 S21 O22 120.43(9) . .
O21 S21 N21 104.25(10) . .
O22 S21 N21 109.19(10) . .
O21 S21 C24 108.44(9) . .
O22 S21 C24 108.38(10) . .
N21 S21 C24 105.08(10) . .
C27 N21 S21 127.30(17) . .
C27 N22 C211 118.2(2) . .
C26 C21 C22 121.1(2) . .
C23 C22 C21 119.7(2) . .
C22 C23 C24 119.0(2) . .
C25 C24 C23 121.5(2) . .
C25 C24 S21 119.79(17) . .
C23 C24 S21 118.68(16) . .
C24 C25 C26 118.9(2) . .
C21 C26 C25 119.8(2) . .
N22 C27 C28 122.46(19) . .
N22 C27 N21 113.22(19) . .
C28 C27 N21 124.3(2) . .
C29 C28 C27 119.1(2) . .
C28 C29 C210 118.8(2) . .
C211 C210 C29 119.2(2) . .
C211 C210 Cl21 119.36(18) . .
C29 C210 Cl21 121.47(18) . .
N22 C211 C210 122.3(2) . .

loop_
_geom_bond_atom_site_label_1
_geom_bond_atom_site_label_2
_geom_bond_distance
_geom_bond_site_symmetry_2
S1 O2 1.4273(15) .
S1 O1 1.4322(15) .
S1 N1 1.6323(19) .
S1 C4 1.762(2) .
Cl1 C10 1.729(2) .
N1 C7 1.407(3) .
N2 C7 1.333(3) .
N2 C11 1.338(3) .
C1 C6 1.373(3) .
C1 C2 1.387(3) .
C2 C3 1.383(3) .
C3 C4 1.388(3) .
C4 C5 1.387(3) .
C5 C6 1.387(3) .
C7 C8 1.390(3) .
C8 C9 1.376(3) .
C9 C10 1.374(3) .
C10 C11 1.379(3) .
S21 O21 1.4290(15) .
S21 O22 1.4313(17) .
S21 N21 1.637(2) .
S21 C24 1.763(2) .
Cl21 C210 1.737(2) .
N21 C27 1.405(3) .
N22 C27 1.335(3) .
N22 C211 1.345(3) .
C21 C26 1.379(3) .
C21 C22 1.387(3) .
C22 C23 1.384(3) .
C23 C24 1.391(3) .
C24 C25 1.387(3) .
C25 C26 1.390(3) .
C27 C28 1.383(3) .
C28 C29 1.371(3) .
C29 C210 1.382(3) .
C210 C211 1.375(3) .
